data_7703052
loop_
_publ_author_name
'Dai, Xue-Jiao'
'Wang, Jia-Jun'
'Li, Lei'
'Ding, Bo'
'Liu, Zheng-Yu'
'Zhao, Xiao-Jun'
'Yang, En-Cui'

_publ_section_title
;
 Substituent group-tunable hydrogen evolution activity observed in
 isostructural Cu(ii)-based coordination polymer photocatalysts.
;
_journal_issue 5
_journal_name_full 'Dalton transactions (Cambridge, England : 2003)'
_journal_page_first 1674
_journal_page_last 1680
_journal_paper_doi 10.1039/c9dt04567h
_journal_volume 49
_journal_year 2020
_chemical_formula_moiety 'C50 H34 Cu N6 O7'
_chemical_formula_sum 'C50 H34 Cu N6 O7'
_chemical_formula_weight 894.37
_space_group_crystal_system triclinic
_space_group_IT_number 2
_space_group_name_Hall '-P 1'
_space_group_name_H-M_alt 'P -1'
_atom_sites_solution_hydrogens mixed
_atom_sites_solution_primary dual
_audit_creation_date 2019-06-17
_audit_creation_method
;
Olex2 1.2-beta
(compiled 2018.05.29 svn.r3508 for OlexSys, GUI svn.r5506)
;
_audit_update_record
;
2019-10-05 deposited with the CCDC.	2019-12-26 downloaded from the CCDC.
;
_cell_angle_alpha 81.707(4)
_cell_angle_beta 88.055(4)
_cell_angle_gamma 72.596(4)
_cell_formula_units_Z 1
_cell_length_a 7.1213(3)
_cell_length_b 10.9493(5)
_cell_length_c 13.8046(6)
_cell_measurement_reflns_used 3515
_cell_measurement_temperature 139.1(3)
_cell_measurement_theta_max 73.8150
_cell_measurement_theta_min 3.2050
_cell_volume 1016.32(8)
_computing_cell_refinement 'CrysAlisPro 1.171.39.32a (Rigaku OD, 2017)'
_computing_data_collection 'CrysAlisPro 1.171.39.32a (Rigaku OD, 2017)'
_computing_data_reduction 'CrysAlisPro 1.171.39.32a (Rigaku OD, 2017)'
_computing_molecular_graphics 'Olex2 (Dolomanov et al., 2009)'
_computing_publication_material 'Olex2 (Dolomanov et al., 2009)'
_computing_structure_refinement 'ShelXL (Sheldrick, 2015)'
_computing_structure_solution 'ShelXT (Sheldrick, 2015)'
_diffrn_ambient_environment N~2~
_diffrn_ambient_temperature 139.1(3)
_diffrn_detector 'CCD plate'
_diffrn_detector_area_resol_mean 5.2740
_diffrn_detector_type AtlasS2
_diffrn_measured_fraction_theta_full 0.999
_diffrn_measured_fraction_theta_max 0.999
_diffrn_measurement_details
;
List of Runs (angles in degrees, time in seconds):

  # Type    Start    End  Width  t~exp~   \w     \q     \k     \f   Frames
#--------------------------------------------------------------------------
  1  \w   -116.00  -9.00   1.00    1.57    --  -41.24 -19.00 120.00  107
  2  \w   -116.00 -40.00   1.00    1.57    --  -41.24 -38.00  60.00   76
  3  \w    -81.00 -11.00   1.00    1.57    --  -41.24 125.00-150.00   70
  4  \w     24.00  55.00   1.00    1.57    --   41.24-125.00  30.00   31
  5  \w     29.00  91.00   1.00    1.57    --   41.24-125.00 120.00   62
  6  \w     84.00 164.00   1.00    6.26    --  107.08  45.00  30.00   80
  7  \w     81.00 121.00   1.00    6.26    --  107.08  45.00-150.00   40
  8  \w     79.00 139.00   1.00    6.26    --  107.08 -77.00 -60.00   60
  9  \w     37.00 121.00   1.00    6.26    --  107.08-125.00 -30.00   84
 10  \w     55.00 173.00   1.00    6.26    --  107.08  15.00 -30.00  118
 11  \w     51.00  83.00   1.00    6.26    --  107.08 -30.00  30.00   32
 12  \w     92.00 135.00   1.00    6.26    --  107.08 -30.00  30.00   43
 13  \w    131.00 176.00   1.00    6.26    --  107.08  77.00-150.00   45
 14  \w     40.00  80.00   1.00    6.26    --  107.08 -61.00 -60.00   40
 15  \w     90.00 116.00   1.00    6.26    --  107.08  77.00-150.00   26
 16  \w     68.00 120.00   1.00    6.26    --  107.08-125.00 150.00   52
 17  \w     33.00 140.00   1.00    6.26    --  107.08 -77.00 120.00  107
 18  \w     33.00  60.00   1.00    6.26    --  107.08 -77.00 -60.00   27
;
_diffrn_measurement_device 'four-circle diffractometer'
_diffrn_measurement_device_type 'SuperNova, Dual, Cu at home/near, AtlasS2'
_diffrn_measurement_method '\w scans'
_diffrn_orient_matrix_type 'CrysAlisPro convention (1999,Acta A55,543-557)'
_diffrn_orient_matrix_UB_11 -0.2194838000
_diffrn_orient_matrix_UB_12 0.0073586000
_diffrn_orient_matrix_UB_13 0.0051621000
_diffrn_orient_matrix_UB_21 -0.0047069000
_diffrn_orient_matrix_UB_22 0.0013441000
_diffrn_orient_matrix_UB_23 -0.1116445000
_diffrn_orient_matrix_UB_31 0.0566322000
_diffrn_orient_matrix_UB_32 -0.1487407000
_diffrn_orient_matrix_UB_33 0.0151224000
_diffrn_radiation_monochromator mirror
_diffrn_radiation_probe x-ray
_diffrn_radiation_type CuK\a
_diffrn_radiation_wavelength 1.54184
_diffrn_reflns_av_R_equivalents 0.0345
_diffrn_reflns_av_unetI/netI 0.0486
_diffrn_reflns_Laue_measured_fraction_full 0.999
_diffrn_reflns_Laue_measured_fraction_max 0.999
_diffrn_reflns_limit_h_max 8
_diffrn_reflns_limit_h_min -8
_diffrn_reflns_limit_k_max 11
_diffrn_reflns_limit_k_min -13
_diffrn_reflns_limit_l_max 16
_diffrn_reflns_limit_l_min -16
_diffrn_reflns_number 6457
_diffrn_reflns_point_group_measured_fraction_full 0.999
_diffrn_reflns_point_group_measured_fraction_max 0.999
_diffrn_reflns_theta_full 67.063
_diffrn_reflns_theta_max 67.063
_diffrn_reflns_theta_min 3.235
_diffrn_source 'micro-focus sealed X-ray tube'
_diffrn_source_type 'SuperNova (Cu) X-ray Source'
_exptl_absorpt_coefficient_mu 1.294
_exptl_absorpt_correction_T_max 1.00000
_exptl_absorpt_correction_T_min 0.53707
_exptl_absorpt_correction_type multi-scan
_exptl_absorpt_process_details
;
CrysAlisPro 1.171.39.32a (Rigaku Oxford Diffraction, 2017)
Empirical absorption correction using spherical harmonics,
 implemented in SCALE3 ABSPACK scaling algorithm.
;
_exptl_crystal_colour green
_exptl_crystal_colour_primary green
_exptl_crystal_density_diffrn 1.461
_exptl_crystal_description block
_exptl_crystal_F_000 461
_exptl_crystal_size_max 0.25
_exptl_crystal_size_mid 0.22
_exptl_crystal_size_min 0.2
_refine_diff_density_max 0.729
_refine_diff_density_min -0.470
_refine_diff_density_rms 0.065
_refine_ls_extinction_method none
_refine_ls_goodness_of_fit_ref 1.059
_refine_ls_hydrogen_treatment constr
_refine_ls_matrix_type full
_refine_ls_number_parameters 296
_refine_ls_number_reflns 3633
_refine_ls_number_restraints 7
_refine_ls_restrained_S_all 1.122
_refine_ls_R_factor_all 0.0508
_refine_ls_R_factor_gt 0.0430
_refine_ls_shift/su_max 0.001
_refine_ls_shift/su_mean 0.000
_refine_ls_structure_factor_coef Fsqd
_refine_ls_weighting_details 'w=1/[\s^2^(Fo^2^)+(0.0573P)^2^+0.3012P] where P=(Fo^2^+2Fc^2^)/3'
_refine_ls_weighting_scheme calc
_refine_ls_wR_factor_gt 0.1074
_refine_ls_wR_factor_ref 0.1144
_reflns_Friedel_coverage 0.000
_reflns_number_gt 3137
_reflns_number_total 3633
_reflns_threshold_expression 'I > 2\s(I)'
_cod_data_source_file c9dt04567h2.cif
_cod_data_source_block a180427c
_cod_depositor_comments 'Adding full bibliography for 7703052--7703054.cif.'
_cod_original_cell_volume 1016.33(8)
_cod_database_code 7703052
_shelx_shelxl_version_number 2014/7
_shelx_space_group_comment
;
The symmetry employed for this shelxl refinement is uniquely defined
by the following loop, which should always be used as a source of
symmetry information in preference to the above space-group names.
They are only intended as comments.
;
_shelx_estimated_absorpt_t_max 0.782
_shelx_estimated_absorpt_t_min 0.738
_reflns_odcompleteness_completeness 99.92
_reflns_odcompleteness_iscentric 1
_reflns_odcompleteness_theta 66.97
_olex2_refinement_description
;
1. Fixed Uiso
 At 1.2 times of:
  All C(H) groups
 At 1.5 times of:
  All O(H) groups
2. Restrained distances
 O4-C24
 1.42 with sigma of 0.01
3. Uiso/Uaniso restraints and constraints
Uanis(O4) \\sim Ueq: with sigma of 0.002 and sigma for terminal atoms of 0.002
4. Others
 Fixed Sof: H24(0.5) O4(0.5) H4(0.5)
5.a Riding coordinates:
 O4(H4)
5.b Aromatic/amide H refined with riding coordinates:
 C2(H2), C5(H5), C7(H7), C8(H8), C9(H9), C10(H10), C12(H12), C13(H13),
 C14(H14), C15(H15), C17(H17), C18(H18), C20(H20), C21(H21), C24(H24), C25(H25)
5.c Idealised tetrahedral OH refined as rotating group:
 O3(H3)
;
_olex2_submission_special_instructions 'No special instructions were received'
_oxdiff_exptl_absorpt_empirical_details
;
Empirical correction (ABSPACK) includes:
- Absorption correction using spherical harmonics
- Frame scaling
;
_oxdiff_exptl_absorpt_empirical_full_max 4.411
_oxdiff_exptl_absorpt_empirical_full_min 0.632

loop_
_space_group_symop_operation_xyz
'x, y, z'
'-x, -y, -z'

loop_
_atom_site_label
_atom_site_type_symbol
_atom_site_fract_x
_atom_site_fract_y
_atom_site_fract_z
_atom_site_U_iso_or_equiv
_atom_site_adp_type
_atom_site_occupancy
_atom_site_site_symmetry_order
_atom_site_calc_flag
_atom_site_refinement_flags_posn
_atom_site_refinement_flags_adp
_atom_site_refinement_flags_occupancy
_atom_site_disorder_assembly
_atom_site_disorder_group
Cu1 Cu 0.5000 1.0000 0.0000 0.02243(15) Uani 1 2 d S T P . .
O1 O 0.6741(2) 0.83119(14) -0.02359(11) 0.0268(4) Uani 1 1 d . . . . .
O2 O 0.9021(3) 0.81175(16) 0.08986(15) 0.0402(4) Uani 1 1 d . . . . .
O3 O 0.2058(3) 0.93531(15) 0.93607(11) 0.0295(4) Uani 1 1 d . . . . .
H3 H 0.1524 1.0136 0.9270 0.044 Uiso 1 1 calc GR . . . .
N1 N 0.2867(3) 0.62106(16) 0.40703(13) 0.0201(4) Uani 1 1 d . . . . .
N2 N 0.4287(3) 0.92374(16) 0.13068(12) 0.0208(4) Uani 1 1 d . . . . .
N3 N 0.2443(3) 0.16694(18) 0.46102(16) 0.0297(4) Uani 1 1 d . . . . .
C1 C 0.2414(3) 0.7257(2) 0.58311(16) 0.0202(4) Uani 1 1 d . . . . .
C2 C 0.2728(3) 0.79722(19) 0.49522(15) 0.0200(4) Uani 1 1 d . . . . .
H2 H 0.2782 0.8813 0.4939 0.024 Uiso 1 1 calc R . . . .
C3 C 0.2961(3) 0.74096(19) 0.40955(16) 0.0197(4) Uani 1 1 d . . . . .
C4 C 0.2542(3) 0.5522(2) 0.49053(15) 0.0198(4) Uani 1 1 d . . . . .
C5 C 0.2333(3) 0.6005(2) 0.58000(16) 0.0216(4) Uani 1 1 d . . . . .
H5 H 0.2142 0.5494 0.6372 0.026 Uiso 1 1 calc R . . . .
C6 C 0.3409(3) 0.8080(2) 0.31360(15) 0.0201(4) Uani 1 1 d . . . . .
C7 C 0.3658(3) 0.9309(2) 0.30174(15) 0.0212(4) Uani 1 1 d . . . . .
H7 H 0.3539 0.9761 0.3548 0.025 Uiso 1 1 calc R . . . .
C8 C 0.4085(3) 0.98442(19) 0.20975(16) 0.0212(4) Uani 1 1 d . . . . .
H8 H 0.4239 1.0666 0.2024 0.025 Uiso 1 1 calc R . . . .
C9 C 0.4038(4) 0.8057(2) 0.14206(17) 0.0296(5) Uani 1 1 d . . . . .
H9 H 0.4162 0.7627 0.0877 0.036 Uiso 1 1 calc R . . . .
C10 C 0.3608(4) 0.7458(2) 0.23103(17) 0.0274(5) Uani 1 1 d . . . . .
H10 H 0.3450 0.6639 0.2360 0.033 Uiso 1 1 calc R . . . .
C11 C 0.2455(3) 0.4199(2) 0.48187(16) 0.0208(4) Uani 1 1 d . . . . .
C12 C 0.2246(3) 0.3324(2) 0.56211(16) 0.0236(4) Uani 1 1 d . . . . .
H12 H 0.2097 0.3562 0.6246 0.028 Uiso 1 1 calc R . . . .
C13 C 0.2261(3) 0.2090(2) 0.54805(18) 0.0274(5) Uani 1 1 d . . . . .
H13 H 0.2137 0.1518 0.6029 0.033 Uiso 1 1 calc R . . . .
C14 C 0.2590(4) 0.2531(2) 0.38418(18) 0.0299(5) Uani 1 1 d . . . . .
H14 H 0.2694 0.2274 0.3224 0.036 Uiso 1 1 calc R . . . .
C15 C 0.2596(3) 0.3779(2) 0.39036(17) 0.0254(5) Uani 1 1 d . . . . .
H15 H 0.2694 0.4335 0.3340 0.031 Uiso 1 1 calc R . . . .
C16 C 0.2226(3) 0.7800(2) 0.67639(15) 0.0208(4) Uani 1 1 d . . . . .
C17 C 0.1372(3) 0.9117(2) 0.67851(16) 0.0228(4) Uani 1 1 d . . . . .
H17 H 0.0857 0.9652 0.6210 0.027 Uiso 1 1 calc R . . . .
C18 C 0.1273(3) 0.9649(2) 0.76472(17) 0.0244(5) Uani 1 1 d . . . . .
H18 H 0.0688 1.0531 0.7645 0.029 Uiso 1 1 calc R . . . .
C19 C 0.2048(3) 0.8864(2) 0.85140(16) 0.0230(4) Uani 1 1 d . . . . .
C20 C 0.2859(4) 0.7541(2) 0.85122(17) 0.0285(5) Uani 1 1 d . . . . .
H20 H 0.3344 0.7005 0.9091 0.034 Uiso 1 1 calc R . . . .
C21 C 0.2945(4) 0.7017(2) 0.76489(16) 0.0263(5) Uani 1 1 d . . . . .
H21 H 0.3490 0.6130 0.7657 0.032 Uiso 1 1 calc R . . . .
C22 C 0.8255(4) 0.7679(2) 0.02805(17) 0.0280(5) Uani 1 1 d . . . . .
C23 C 0.9158(4) 0.6292(2) 0.01330(17) 0.0273(5) Uani 1 1 d . . . . .
C24 C 1.0702(4) 0.5489(2) 0.0730(2) 0.0393(6) Uani 1 1 d D . . . .
H24 H 1.1176 0.5815 0.1224 0.047 Uiso 0.5 1 calc R . . A 2
C25 C 0.8461(4) 0.5787(2) -0.0598(2) 0.0366(6) Uani 1 1 d . . . . .
H25 H 0.7426 0.6311 -0.1001 0.044 Uiso 1 1 calc R . . . .
O4 O 1.1402(8) 0.5888(5) 0.1445(4) 0.0629(12) Uani 0.5 1 d D U . B 1
H4 H 1.0375 0.6392 0.1663 0.094 Uiso 0.5 1 d R . . B 1

loop_
_atom_site_aniso_label
_atom_site_aniso_U_11
_atom_site_aniso_U_22
_atom_site_aniso_U_33
_atom_site_aniso_U_23
_atom_site_aniso_U_13
_atom_site_aniso_U_12
Cu1 0.0348(3) 0.0090(2) 0.0168(2) -0.00140(15) 0.00565(17) 0.00283(18)
O1 0.0375(9) 0.0114(7) 0.0228(8) -0.0025(6) 0.0039(7) 0.0054(6)
O2 0.0499(11) 0.0175(8) 0.0469(11) -0.0127(7) -0.0097(9) 0.0042(8)
O3 0.0441(10) 0.0187(7) 0.0230(8) -0.0078(6) -0.0025(7) -0.0027(7)
N1 0.0233(9) 0.0160(8) 0.0206(9) -0.0036(7) 0.0012(7) -0.0047(7)
N2 0.0307(9) 0.0127(8) 0.0151(8) -0.0010(6) 0.0025(7) -0.0014(7)
N3 0.0318(10) 0.0203(9) 0.0383(11) -0.0076(8) 0.0009(9) -0.0085(8)
C1 0.0198(10) 0.0170(10) 0.0233(10) -0.0054(8) 0.0022(8) -0.0035(8)
C2 0.0239(10) 0.0154(9) 0.0216(10) -0.0047(8) 0.0026(8) -0.0064(8)
C3 0.0200(10) 0.0162(10) 0.0221(10) -0.0032(8) 0.0006(8) -0.0041(8)
C4 0.0185(10) 0.0180(10) 0.0223(10) -0.0046(8) 0.0011(8) -0.0041(8)
C5 0.0255(10) 0.0176(10) 0.0202(10) -0.0018(8) 0.0022(8) -0.0048(8)
C6 0.0214(10) 0.0165(10) 0.0205(10) -0.0023(8) -0.0005(8) -0.0027(8)
C7 0.0262(10) 0.0181(10) 0.0192(10) -0.0058(8) 0.0024(8) -0.0051(9)
C8 0.0260(10) 0.0132(9) 0.0232(10) -0.0041(8) 0.0030(8) -0.0035(8)
C9 0.0507(14) 0.0169(10) 0.0207(11) -0.0057(8) 0.0029(10) -0.0081(10)
C10 0.0448(13) 0.0157(10) 0.0233(11) -0.0041(8) 0.0016(10) -0.0107(10)
C11 0.0196(10) 0.0175(10) 0.0246(10) -0.0043(8) 0.0013(8) -0.0037(8)
C12 0.0258(11) 0.0202(10) 0.0249(11) -0.0033(8) -0.0002(9) -0.0068(9)
C13 0.0293(11) 0.0206(11) 0.0323(12) 0.0006(9) -0.0016(9) -0.0093(9)
C14 0.0356(12) 0.0249(11) 0.0315(12) -0.0120(9) 0.0058(10) -0.0094(10)
C15 0.0315(11) 0.0211(11) 0.0256(11) -0.0061(9) 0.0072(9) -0.0101(9)
C16 0.0237(10) 0.0185(10) 0.0209(10) -0.0046(8) 0.0039(8) -0.0069(8)
C17 0.0293(11) 0.0171(10) 0.0202(10) -0.0018(8) -0.0006(8) -0.0047(9)
C18 0.0287(11) 0.0152(10) 0.0272(11) -0.0058(8) 0.0020(9) -0.0022(9)
C19 0.0285(11) 0.0197(10) 0.0217(10) -0.0074(8) 0.0024(8) -0.0067(9)
C20 0.0435(13) 0.0192(11) 0.0204(11) -0.0023(8) -0.0005(9) -0.0056(10)
C21 0.0397(12) 0.0134(10) 0.0242(11) -0.0050(8) 0.0032(9) -0.0047(9)
C22 0.0385(13) 0.0138(10) 0.0254(11) -0.0033(8) 0.0043(10) 0.0016(10)
C23 0.0336(12) 0.0133(10) 0.0298(12) -0.0058(9) 0.0021(9) 0.0020(9)
C24 0.0477(15) 0.0228(12) 0.0419(15) -0.0150(11) -0.0130(12) 0.0041(11)
C25 0.0414(14) 0.0202(11) 0.0378(13) -0.0065(10) -0.0106(11) 0.0089(10)
O4 0.0698(19) 0.0511(18) 0.0667(19) -0.0257(15) -0.0245(15) -0.0054(15)

loop_
_atom_type_symbol
_atom_type_description
_atom_type_scat_dispersion_real
_atom_type_scat_dispersion_imag
_atom_type_scat_source
C C 0.0181 0.0091 'International Tables Vol C Tables 4.2.6.8 and 6.1.1.4'
H H 0.0000 0.0000 'International Tables Vol C Tables 4.2.6.8 and 6.1.1.4'
Cu Cu -1.9646 0.5888 'International Tables Vol C Tables 4.2.6.8 and 6.1.1.4'
N N 0.0311 0.0180 'International Tables Vol C Tables 4.2.6.8 and 6.1.1.4'
O O 0.0492 0.0322 'International Tables Vol C Tables 4.2.6.8 and 6.1.1.4'

loop_
_geom_angle_atom_site_label_1
_geom_angle_atom_site_label_2
_geom_angle_atom_site_label_3
_geom_angle
_geom_angle_site_symmetry_1
_geom_angle_site_symmetry_3
O1 Cu1 O1 180.0 2_675 .
O1 Cu1 N2 90.93(7) 2_675 2_675
O1 Cu1 N2 89.07(7) . 2_675
O1 Cu1 N2 89.07(7) 2_675 .
O1 Cu1 N2 90.93(7) . .
N2 Cu1 N2 180.0 2_675 .
C22 O1 Cu1 124.06(14) . .
C19 O3 H3 109.5 . .
C4 N1 C3 118.51(18) . .
C8 N2 Cu1 122.56(14) . .
C8 N2 C9 117.74(18) . .
C9 N2 Cu1 119.68(14) . .
C13 N3 C14 115.65(19) . .
C2 C1 C5 117.59(19) . .
C2 C1 C16 120.92(18) . .
C5 C1 C16 121.47(19) . .
C1 C2 H2 120.4 . .
C3 C2 C1 119.10(18) . .
C3 C2 H2 120.4 . .
N1 C3 C2 122.95(19) . .
N1 C3 C6 114.51(18) . .
C2 C3 C6 122.50(18) . .
N1 C4 C5 122.13(19) . .
N1 C4 C11 115.38(18) . .
C5 C4 C11 122.48(19) . .
C1 C5 C4 119.70(19) . .
C1 C5 H5 120.2 . .
C4 C5 H5 120.2 . .
C7 C6 C3 123.35(19) . .
C10 C6 C3 119.16(18) . .
C10 C6 C7 117.48(19) . .
C6 C7 H7 120.5 . .
C8 C7 C6 118.94(19) . .
C8 C7 H7 120.5 . .
N2 C8 C7 123.29(19) . .
N2 C8 H8 118.4 . .
C7 C8 H8 118.4 . .
N2 C9 H9 118.7 . .
N2 C9 C10 122.6(2) . .
C10 C9 H9 118.7 . .
C6 C10 H10 120.0 . .
C9 C10 C6 120.0(2) . .
C9 C10 H10 120.0 . .
C12 C11 C4 123.07(19) . .
C12 C11 C15 116.61(19) . .
C15 C11 C4 120.31(19) . .
C11 C12 H12 120.3 . .
C13 C12 C11 119.4(2) . .
C13 C12 H12 120.3 . .
N3 C13 C12 124.4(2) . .
N3 C13 H13 117.8 . .
C12 C13 H13 117.8 . .
N3 C14 H14 117.8 . .
N3 C14 C15 124.4(2) . .
C15 C14 H14 117.8 . .
C11 C15 H15 120.3 . .
C14 C15 C11 119.5(2) . .
C14 C15 H15 120.3 . .
C17 C16 C1 120.79(19) . .
C17 C16 C21 117.78(19) . .
C21 C16 C1 121.41(19) . .
C16 C17 H17 119.3 . .
C18 C17 C16 121.4(2) . .
C18 C17 H17 119.3 . .
C17 C18 H18 119.9 . .
C17 C18 C19 120.13(19) . .
C19 C18 H18 119.9 . .
O3 C19 C18 121.97(19) . .
O3 C19 C20 118.8(2) . .
C20 C19 C18 119.3(2) . .
C19 C20 H20 119.9 . .
C21 C20 C19 120.2(2) . .
C21 C20 H20 119.9 . .
C16 C21 H21 119.4 . .
C20 C21 C16 121.2(2) . .
C20 C21 H21 119.4 . .
O1 C22 C23 116.4(2) . .
O2 C22 O1 125.2(2) . .
O2 C22 C23 118.4(2) . .
C24 C23 C22 120.5(2) . .
C25 C23 C22 120.6(2) . .
C25 C23 C24 118.8(2) . .
C23 C24 H24 119.6 . .
C25 C24 C23 120.8(2) 2_765 .
C25 C24 H24 119.6 2_765 .
O4 C24 C23 122.2(3) . .
O4 C24 C25 117.0(3) . 2_765
C23 C25 H25 119.8 . .
C24 C25 C23 120.4(2) 2_765 .
C24 C25 H25 119.8 2_765 .
C24 O4 H4 102.4 . .

loop_
_geom_bond_atom_site_label_1
_geom_bond_atom_site_label_2
_geom_bond_distance
_geom_bond_site_symmetry_2
Cu1 O1 1.9584(14) 2_675
Cu1 O1 1.9584(14) .
Cu1 N2 1.9917(17) 2_675
Cu1 N2 1.9917(17) .
O1 C22 1.270(3) .
O2 C22 1.250(3) .
O3 H3 0.8200 .
O3 C19 1.355(3) .
N1 C3 1.340(3) .
N1 C4 1.336(3) .
N2 C8 1.340(3) .
N2 C9 1.343(3) .
N3 C13 1.336(3) .
N3 C14 1.338(3) .
C1 C2 1.395(3) .
C1 C5 1.396(3) .
C1 C16 1.480(3) .
C2 H2 0.9300 .
C2 C3 1.393(3) .
C3 C6 1.492(3) .
C4 C5 1.399(3) .
C4 C11 1.490(3) .
C5 H5 0.9300 .
C6 C7 1.395(3) .
C6 C10 1.392(3) .
C7 H7 0.9300 .
C7 C8 1.383(3) .
C8 H8 0.9300 .
C9 H9 0.9300 .
C9 C10 1.376(3) .
C10 H10 0.9300 .
C11 C12 1.392(3) .
C11 C15 1.396(3) .
C12 H12 0.9300 .
C12 C13 1.389(3) .
C13 H13 0.9300 .
C14 H14 0.9300 .
C14 C15 1.383(3) .
C15 H15 0.9300 .
C16 C17 1.391(3) .
C16 C21 1.403(3) .
C17 H17 0.9300 .
C17 C18 1.389(3) .
C18 H18 0.9300 .
C18 C19 1.393(3) .
C19 C20 1.391(3) .
C20 H20 0.9300 .
C20 C21 1.387(3) .
C21 H21 0.9300 .
C22 C23 1.503(3) .
C23 C24 1.391(4) .
C23 C25 1.389(4) .
C24 H24 0.9300 .
C24 C25 1.381(3) 2_765
C24 O4 1.304(5) .
C25 C24 1.381(3) 2_765
C25 H25 0.9300 .
O4 H4 0.8500 .

loop_
_geom_torsion_atom_site_label_1
_geom_torsion_atom_site_label_2
_geom_torsion_atom_site_label_3
_geom_torsion_atom_site_label_4
_geom_torsion
_geom_torsion_site_symmetry_4
Cu1 O1 C22 O2 -12.1(3) .
Cu1 O1 C22 C23 167.16(15) .
Cu1 N2 C8 C7 -177.65(16) .
Cu1 N2 C9 C10 177.84(19) .
O1 C22 C23 C24 -173.8(2) .
O1 C22 C23 C25 5.9(4) .
O2 C22 C23 C24 5.5(4) .
O2 C22 C23 C25 -174.8(2) .
O3 C19 C20 C21 -177.3(2) .
N1 C3 C6 C7 -177.0(2) .
N1 C3 C6 C10 2.5(3) .
N1 C4 C5 C1 1.6(3) .
N1 C4 C11 C12 176.08(19) .
N1 C4 C11 C15 -3.5(3) .
N2 C9 C10 C6 0.2(4) .
N3 C14 C15 C11 0.4(4) .
C1 C2 C3 N1 1.1(3) .
C1 C2 C3 C6 -176.65(19) .
C1 C16 C17 C18 -176.8(2) .
C1 C16 C21 C20 176.6(2) .
C2 C1 C5 C4 -0.8(3) .
C2 C1 C16 C17 33.1(3) .
C2 C1 C16 C21 -145.1(2) .
C2 C3 C6 C7 0.9(3) .
C2 C3 C6 C10 -179.6(2) .
C3 N1 C4 C5 -1.1(3) .
C3 N1 C4 C11 179.97(18) .
C3 C6 C7 C8 179.52(19) .
C3 C6 C10 C9 -179.4(2) .
C4 N1 C3 C2 -0.3(3) .
C4 N1 C3 C6 177.65(18) .
C4 C11 C12 C13 -177.3(2) .
C4 C11 C15 C14 177.5(2) .
C5 C1 C2 C3 -0.5(3) .
C5 C1 C16 C17 -148.5(2) .
C5 C1 C16 C21 33.2(3) .
C5 C4 C11 C12 -2.8(3) .
C5 C4 C11 C15 177.5(2) .
C6 C7 C8 N2 -0.4(3) .
C7 C6 C10 C9 0.1(3) .
C8 N2 C9 C10 -0.6(4) .
C9 N2 C8 C7 0.7(3) .
C10 C6 C7 C8 0.0(3) .
C11 C4 C5 C1 -179.51(19) .
C11 C12 C13 N3 -0.8(4) .
C12 C11 C15 C14 -2.1(3) .
C13 N3 C14 C15 1.1(4) .
C14 N3 C13 C12 -0.9(3) .
C15 C11 C12 C13 2.3(3) .
C16 C1 C2 C3 177.91(19) .
C16 C1 C5 C4 -179.20(19) .
C16 C17 C18 C19 0.4(3) .
C17 C16 C21 C20 -1.7(3) .
C17 C18 C19 O3 177.0(2) .
C17 C18 C19 C20 -2.2(3) .
C18 C19 C20 C21 1.9(4) .
C19 C20 C21 C16 0.0(4) .
C21 C16 C17 C18 1.5(3) .
C22 C23 C24 C25 -180.0(2) 2_765
C22 C23 C24 O4 1.2(5) .
C22 C23 C25 C24 180.0(2) 2_765
C24 C23 C25 C24 -0.3(5) 2_765
C25 C23 C24 C25 0.3(5) 2_765
C25 C23 C24 O4 -178.5(4) .
